data_4319283
loop_
_publ_author_name
'Donald J. Darensbourg'
'Patrick Rainey'
'Jason Yarbrough'

_publ_section_title
;
 Bis-Salicylaldiminato Complexes of Zinc. Examination of the Catalyzed
 Epoxide/CO2 Copolymerization
;
_journal_name_full 'Inorganic Chemistry'
_journal_page_first 986
_journal_page_last 993
_journal_paper_doi 10.1021/ic0006403
_journal_volume 40
_journal_year 2001
_chemical_formula_sum 'C75 H100 N2 O2 Zn'
_chemical_formula_weight 1126.94
_chemical_name_systematic
;
 ?
;
_space_group_IT_number 2
_symmetry_cell_setting triclinic
_symmetry_space_group_name_Hall '-P 1'
_symmetry_space_group_name_H-M 'P -1'
_atom_sites_solution_hydrogens geom
_atom_sites_solution_primary direct
_atom_sites_solution_secondary difmap
_audit_creation_method SHELXL-97
_cell_angle_alpha 89.257(2)
_cell_angle_beta 73.296(2)
_cell_angle_gamma 83.682(2)
_cell_formula_units_Z 2
_cell_length_a 14.3993(13)
_cell_length_b 15.3231(13)
_cell_length_c 15.8728(14)
_cell_measurement_temperature 110(2)
_cell_volume 3333.4(5)
_computing_structure_refinement 'SHELXL-97 (Sheldrick, 1997)'
_computing_structure_solution 'SHELXS-97 (Sheldrick, 1990)'
_diffrn_ambient_temperature 110(2)
_diffrn_measured_fraction_theta_full 0.896
_diffrn_measured_fraction_theta_max 0.896
_diffrn_radiation_monochromator graphite
_diffrn_radiation_source 'fine-focus sealed tube'
_diffrn_radiation_type MoK\a
_diffrn_radiation_wavelength 0.71073
_diffrn_reflns_av_R_equivalents 0.0487
_diffrn_reflns_av_sigmaI/netI 0.1605
_diffrn_reflns_limit_h_max 19
_diffrn_reflns_limit_h_min -17
_diffrn_reflns_limit_k_max 20
_diffrn_reflns_limit_k_min -19
_diffrn_reflns_limit_l_max 21
_diffrn_reflns_limit_l_min -13
_diffrn_reflns_number 21544
_diffrn_reflns_theta_full 28.35
_diffrn_reflns_theta_max 28.35
_diffrn_reflns_theta_min 1.34
_exptl_absorpt_coefficient_mu 0.826
_exptl_crystal_density_diffrn 1.614
_exptl_crystal_density_method 'not measured'
_exptl_crystal_F_000 2408
_refine_diff_density_max 1.818
_refine_diff_density_min -0.468
_refine_diff_density_rms 0.107
_refine_ls_extinction_method none
_refine_ls_goodness_of_fit_ref 0.711
_refine_ls_hydrogen_treatment mixed
_refine_ls_matrix_type full
_refine_ls_number_parameters 744
_refine_ls_number_reflns 14937
_refine_ls_number_restraints 0
_refine_ls_restrained_S_all 0.711
_refine_ls_R_factor_all 0.1503
_refine_ls_R_factor_gt 0.0799
_refine_ls_shift/su_max 2.186
_refine_ls_shift/su_mean 0.102
_refine_ls_structure_factor_coef Fsqd
_refine_ls_weighting_details 'calc w=1/[\s^2^(Fo^2^)+(0.1718P)^2^+0.0000P] where P=(Fo^2^+2Fc^2^)/3'
_refine_ls_weighting_scheme calc
_refine_ls_wR_factor_gt 0.1940
_refine_ls_wR_factor_ref 0.2412
_reflns_number_gt 6455
_reflns_number_total 14937
_reflns_threshold_expression >2sigma(I)
_cod_data_source_file ic0006403_7.cif
_cod_data_source_block f:\ddprzn2\work\ddprznm
_cod_depositor_comments
;
The following automatic conversions were performed:

'_symmetry_cell_setting' value 'Triclinic' changed to 'triclinic'
according to the built-in table from CIF Core dictionary named
'cif_core.dic' version 2.4.1 from 2010-06-29.

Automatic conversion script
Id: cif_fix_values 1646 2011-03-28 12:23:43Z adriana 

2020-09-02
Z value changed to be consistent with given formula
                 miguel
;
_cod_original_formula_units_Z 4
_cod_database_code 4319283

loop_
_symmetry_equiv_pos_as_xyz
'x, y, z'
'-x, -y, -z'

loop_
_atom_site_label
_atom_site_type_symbol
_atom_site_fract_x
_atom_site_fract_y
_atom_site_fract_z
_atom_site_U_iso_or_equiv
_atom_site_adp_type
_atom_site_occupancy
_atom_site_symmetry_multiplicity
_atom_site_calc_flag
_atom_site_refinement_flags
_atom_site_disorder_assembly
_atom_site_disorder_group
Zn1 Zn 0.74748(3) 0.71686(3) 0.67087(3) 0.03112(17) Uani 1 1 d . . .
O1 O 0.88625(18) 0.70458(17) 0.64426(18) 0.0333(7) Uani 1 1 d . . .
N2 N 0.6766(2) 0.61594(19) 0.7224(2) 0.0278(7) Uani 1 1 d . . .
O2 O 0.70030(19) 0.79199(16) 0.77392(18) 0.0333(7) Uani 1 1 d . . .
N1 N 0.7415(2) 0.7691(2) 0.5564(2) 0.0287(7) Uani 1 1 d . . .
C7B C 0.9847(3) 0.8343(3) 0.4504(3) 0.0333(10) Uani 1 1 d . . .
H7B H 0.9645 0.8615 0.4049 0.040 Uiso 1 1 calc R . .
C1B C 0.8199(3) 0.7965(2) 0.5053(3) 0.0305(9) Uani 1 1 d . . .
H1B H 0.8130 0.8228 0.4540 0.037 Uiso 1 1 calc R . .
C3B C 0.9457(3) 0.7476(2) 0.5853(3) 0.0284(9) Uani 1 1 d . . .
C20B C 0.5642(3) 0.9850(3) 0.6264(3) 0.0483(12) Uani 1 1 d . . .
H20A H 0.5094 1.0028 0.6047 0.072 Uiso 1 1 calc R . .
H20B H 0.6233 0.9967 0.5831 0.072 Uiso 1 1 calc R . .
H20C H 0.5575 1.0171 0.6797 0.072 Uiso 1 1 calc R . .
C17A C 0.6422(3) 0.3927(3) 0.5863(3) 0.0357(10) Uani 1 1 d . . .
H17A H 0.6340 0.3426 0.5580 0.043 Uiso 1 1 calc R . .
C13B C 0.6596(3) 0.7762(2) 0.5207(3) 0.0301(9) Uani 1 1 d . . .
C18A C 0.5664(3) 0.4597(3) 0.6128(3) 0.0358(10) Uani 1 1 d . . .
H18A H 0.5077 0.4545 0.6009 0.043 Uiso 1 1 calc R . .
C8B C 1.0777(3) 0.7062(3) 0.6629(3) 0.0383(10) Uani 1 1 d . . .
C7A C 0.6573(3) 0.7682(2) 0.8530(3) 0.0278(9) Uani 1 1 d . . .
C3A C 0.5731(3) 0.6633(3) 0.9579(3) 0.0338(10) Uani 1 1 d . . .
H3A H 0.5492 0.6089 0.9678 0.041 Uiso 1 1 calc R . .
C1A C 0.6310(3) 0.6181(2) 0.8063(3) 0.0314(9) Uani 1 1 d . . .
H1A H 0.5999 0.5687 0.8271 0.038 Uiso 1 1 calc R . .
C4B C 1.0434(3) 0.7507(3) 0.5876(3) 0.0325(9) Uani 1 1 d . . .
C6A C 0.6454(3) 0.8270(3) 0.9269(3) 0.0314(9) Uani 1 1 d . . .
C2A C 0.6218(3) 0.6848(2) 0.8708(3) 0.0295(9) Uani 1 1 d . . .
C10B C 1.0169(3) 0.7484(3) 0.7516(3) 0.0459(12) Uani 1 1 d . . .
H10A H 0.9488 0.7458 0.7582 0.069 Uiso 1 1 calc R . .
H10B H 1.0289 0.8086 0.7536 0.069 Uiso 1 1 calc R . .
H10C H 1.0347 0.7173 0.7985 0.069 Uiso 1 1 calc R . .
C6B C 1.0793(3) 0.8367(3) 0.4507(3) 0.0343(10) Uani 1 1 d . . .
C19A C 0.5761(3) 0.5342(2) 0.6566(3) 0.0308(9) Uani 1 1 d . . .
C23A C 0.8394(3) 0.4795(3) 0.6680(3) 0.0376(10) Uani 1 1 d . . .
H23A H 0.8495 0.5417 0.6690 0.045 Uiso 1 1 calc R . .
C14B C 0.6654(3) 0.7279(3) 0.4454(3) 0.0337(10) Uani 1 1 d . . .
C4A C 0.5596(3) 0.7186(3) 1.0282(3) 0.0383(10) Uani 1 1 d . . .
C15B C 0.5876(3) 0.7423(3) 0.4086(3) 0.0364(10) Uani 1 1 d . . .
H15B H 0.5908 0.7121 0.3572 0.044 Uiso 1 1 calc R . .
C9B C 1.1851(3) 0.7173(4) 0.6541(3) 0.0528(13) Uani 1 1 d . . .
H9B1 H 1.2041 0.6877 0.7012 0.079 Uiso 1 1 calc R . .
H9B2 H 1.1924 0.7787 0.6569 0.079 Uiso 1 1 calc R . .
H9B3 H 1.2257 0.6926 0.5988 0.079 Uiso 1 1 calc R . .
C19B C 0.5681(3) 0.8869(3) 0.6449(3) 0.0386(10) Uani 1 1 d . . .
H19B H 0.6268 0.8696 0.6632 0.046 Uiso 1 1 calc R . .
C8A C 0.6873(3) 0.9154(3) 0.9117(3) 0.0414(11) Uani 1 1 d . . .
C2B C 0.9160(3) 0.7922(2) 0.5162(3) 0.0297(9) Uani 1 1 d . . .
C5A C 0.5980(3) 0.7998(3) 1.0087(3) 0.0390(10) Uani 1 1 d . . .
H5A H 0.5903 0.8381 1.0557 0.047 Uiso 1 1 calc R . .
C15A C 0.7444(3) 0.4745(3) 0.6465(3) 0.0312(9) Uani 1 1 d . . .
C12B C 1.1510(3) 0.8834(3) 0.3787(3) 0.0415(11) Uani 1 1 d . . .
C17B C 0.5007(3) 0.8443(3) 0.5231(3) 0.0370(10) Uani 1 1 d . . .
H17B H 0.4448 0.8821 0.5491 0.044 Uiso 1 1 calc R . .
C9A C 0.7978(3) 0.9024(3) 0.8703(3) 0.0495(12) Uani 1 1 d . . .
H9A1 H 0.8277 0.8672 0.9080 0.074 Uiso 1 1 calc R . .
H9A2 H 0.8226 0.9585 0.8629 0.074 Uiso 1 1 calc R . .
H9A3 H 0.8126 0.8734 0.8140 0.074 Uiso 1 1 calc R . .
C18B C 0.5759(3) 0.8339(3) 0.5625(3) 0.0332(10) Uani 1 1 d . . .
C16B C 0.5070(3) 0.7999(3) 0.4466(3) 0.0383(10) Uani 1 1 d . . .
H16B H 0.4566 0.8089 0.4206 0.046 Uiso 1 1 calc R . .
C14A C 0.6656(3) 0.5399(2) 0.6745(2) 0.0280(9) Uani 1 1 d . . .
C5B C 1.1054(3) 0.7949(3) 0.5210(3) 0.0347(10) Uani 1 1 d . . .
H5B H 1.1689 0.7968 0.5234 0.042 Uiso 1 1 calc R . .
C11A C 0.6683(4) 0.9676(3) 0.9985(3) 0.0586(14) Uani 1 1 d . . .
H11A H 0.5993 0.9797 1.0253 0.088 Uiso 1 1 calc R . .
H11B H 0.6967 1.0219 0.9865 0.088 Uiso 1 1 calc R . .
H11C H 0.6971 0.9338 1.0377 0.088 Uiso 1 1 calc R . .
C24A C 0.9273(3) 0.4325(3) 0.6018(3) 0.0538(13) Uani 1 1 d . . .
H24A H 0.9196 0.3712 0.5997 0.081 Uiso 1 1 calc R . .
H24B H 0.9849 0.4393 0.6189 0.081 Uiso 1 1 calc R . .
H24C H 0.9334 0.4571 0.5448 0.081 Uiso 1 1 calc R . .
C25A C 0.8330(4) 0.4438(4) 0.7595(3) 0.0642(15) Uani 1 1 d . . .
H25A H 0.8271 0.3820 0.7596 0.096 Uiso 1 1 calc R . .
H25B H 0.7771 0.4735 0.8017 0.096 Uiso 1 1 calc R . .
H25C H 0.8910 0.4533 0.7749 0.096 Uiso 1 1 calc R . .
C22B C 0.7502(3) 0.6586(3) 0.4038(3) 0.0383(10) Uani 1 1 d . . .
H22B H 0.7929 0.6515 0.4423 0.046 Uiso 1 1 calc R . .
C21B C 0.4809(4) 0.8683(3) 0.7196(3) 0.0547(13) Uani 1 1 d . . .
H21A H 0.4223 0.8853 0.7034 0.082 Uiso 1 1 calc R . .
H21B H 0.4798 0.9011 0.7710 0.082 Uiso 1 1 calc R . .
H21C H 0.4854 0.8067 0.7318 0.082 Uiso 1 1 calc R . .
C22A C 0.4484(3) 0.6306(3) 0.6071(3) 0.0427(11) Uani 1 1 d . . .
H22A H 0.4992 0.6429 0.5555 0.064 Uiso 1 1 calc R . .
H22C H 0.4012 0.6814 0.6233 0.064 Uiso 1 1 calc R . .
H22D H 0.4173 0.5820 0.5950 0.064 Uiso 1 1 calc R . .
C23B C 0.8108(4) 0.6858(4) 0.3126(3) 0.0583(14) Uani 1 1 d . . .
H23B H 0.7706 0.6918 0.2735 0.087 Uiso 1 1 calc R . .
H23C H 0.8648 0.6416 0.2895 0.087 Uiso 1 1 calc R . .
H23D H 0.8350 0.7408 0.3178 0.087 Uiso 1 1 calc R . .
C20A C 0.4924(3) 0.6079(3) 0.6826(3) 0.0377(10) Uani 1 1 d . . .
H20D H 0.5189 0.6603 0.6967 0.045 Uiso 1 1 calc R . .
C21A C 0.4113(3) 0.5860(3) 0.7647(3) 0.0508(13) Uani 1 1 d . . .
H21D H 0.3591 0.6330 0.7773 0.076 Uiso 1 1 calc R . .
H21E H 0.4373 0.5788 0.8140 0.076 Uiso 1 1 calc R . .
H21F H 0.3870 0.5326 0.7540 0.076 Uiso 1 1 calc R . .
C11B C 1.0688(3) 0.6080(3) 0.6616(3) 0.0461(12) Uani 1 1 d . . .
H11D H 1.0894 0.5807 0.7089 0.069 Uiso 1 1 calc R . .
H11E H 1.1093 0.5825 0.6065 0.069 Uiso 1 1 calc R . .
H11F H 1.0021 0.5991 0.6683 0.069 Uiso 1 1 calc R . .
C16A C 0.7298(3) 0.4013(3) 0.6024(3) 0.0369(10) Uani 1 1 d . . .
H16A H 0.7810 0.3569 0.5832 0.044 Uiso 1 1 calc R . .
C10A C 0.6396(3) 0.9726(3) 0.8510(3) 0.0490(12) Uani 1 1 d . . .
H10D H 0.6516 0.9424 0.7957 0.074 Uiso 1 1 calc R . .
H10E H 0.6671 1.0274 0.8414 0.074 Uiso 1 1 calc R . .
H10F H 0.5706 0.9835 0.8783 0.074 Uiso 1 1 calc R . .
C24B C 0.7121(3) 0.5698(3) 0.3967(3) 0.0511(13) Uani 1 1 d . . .
H24D H 0.6754 0.5528 0.4540 0.077 Uiso 1 1 calc R . .
H24E H 0.7662 0.5260 0.3731 0.077 Uiso 1 1 calc R . .
H24F H 0.6708 0.5751 0.3585 0.077 Uiso 1 1 calc R . .
C13A C 0.4415(5) 0.7694(4) 1.1718(4) 0.097(3) Uani 1 1 d . . .
H13A H 0.4765 0.8193 1.1718 0.146 Uiso 1 1 calc R . .
H13B H 0.4121 0.7532 1.2313 0.146 Uiso 1 1 calc R . .
H13C H 0.3917 0.7842 1.1432 0.146 Uiso 1 1 calc R . .
C12A C 0.5105(4) 0.6943(3) 1.1237(3) 0.0492(13) Uani 1 1 d . . .
C27B C 1.2577(3) 0.8582(3) 0.3787(4) 0.0558(14) Uani 1 1 d . . .
H27A H 1.2726 0.7955 0.3734 0.084 Uiso 1 1 calc R . .
H27B H 1.2663 0.8783 0.4327 0.084 Uiso 1 1 calc R . .
H27C H 1.3005 0.8851 0.3300 0.084 Uiso 1 1 calc R . .
C26A C 0.4567(4) 0.6127(3) 1.1273(3) 0.0535(13) Uani 1 1 d . . .
H26A H 0.4180 0.6048 1.1866 0.080 Uiso 1 1 calc R . .
H26B H 0.5034 0.5620 1.1081 0.080 Uiso 1 1 calc R . .
H26C H 0.4152 0.6203 1.0895 0.080 Uiso 1 1 calc R . .
C25B C 1.1436(4) 0.8584(4) 0.2885(3) 0.0642(15) Uani 1 1 d . . .
H25D H 1.0784 0.8753 0.2855 0.096 Uiso 1 1 calc R . .
H25E H 1.1590 0.7960 0.2792 0.096 Uiso 1 1 calc R . .
H25F H 1.1887 0.8880 0.2439 0.096 Uiso 1 1 calc R . .
C26B C 1.1270(4) 0.9828(3) 0.3940(4) 0.0584(15) Uani 1 1 d . . .
H26D H 1.1712 1.0125 0.3487 0.088 Uiso 1 1 calc R . .
H26E H 1.1334 0.9983 0.4503 0.088 Uiso 1 1 calc R . .
H26F H 1.0613 1.0000 0.3926 0.088 Uiso 1 1 calc R . .
C2C C 0.7231(5) 0.9544(4) 0.3516(4) 0.0701(18) Uani 1 1 d . . .
H2C H 0.6652 0.9386 0.3892 0.084 Uiso 1 1 calc R . .
C1C C 0.7820(5) 0.9977(4) 0.3767(5) 0.0743(18) Uani 1 1 d . . .
H1C H 0.7645 1.0149 0.4357 0.089 Uiso 1 1 calc R . .
C27A C 0.5914(5) 0.6721(4) 1.1694(4) 0.0767(19) Uani 1 1 d . . .
H27D H 0.6298 0.7205 1.1638 0.115 Uiso 1 1 calc R . .
H27E H 0.6326 0.6205 1.1421 0.115 Uiso 1 1 calc R . .
H27F H 0.5622 0.6617 1.2306 0.115 Uiso 1 1 calc R . .
C3C C 0.7571(12) 0.9319(6) 0.2552(13) 0.167(7) Uani 1 1 d . . .
C4C C 0.8619(7) 1.0189(5) 0.3280(8) 0.110(3) Uani 1 1 d . . .
H4C H 0.8984 1.0511 0.3532 0.132 Uiso 1 1 calc R . .
C6C C 0.8452(11) 0.9559(7) 0.2049(6) 0.125(4) Uani 1 1 d . . .
H6C H 0.8684 0.9428 0.1450 0.150 Uiso 1 1 calc R . .
C5C C 0.8959(8) 0.9987(8) 0.2459(11) 0.145(6) Uani 1 1 d . . .
H5C H 0.9568 1.0142 0.2145 0.174 Uiso 1 1 calc R . .
C1D C 0.2122(7) 0.7660(7) 0.0567(6) 0.129(3) Uani 1 1 d . . .
H1D H 0.2230 0.7461 0.1091 0.155 Uiso 1 1 calc R . .
C2D C 0.1172(10) 0.7812(10) 0.0526(8) 0.191(6) Uani 1 1 d . . .
C7C C 0.7010(13) 0.9000(9) 0.2404(11) 0.289(12) Uani 1 1 d . . .
H7C1 H 0.6525 0.9433 0.2298 0.433 Uiso 1 1 calc R . .
H7C2 H 0.6715 0.8648 0.2892 0.433 Uiso 1 1 calc R . .
H7C3 H 0.7289 0.8631 0.1889 0.433 Uiso 1 1 calc R . .
C5D C 0.2773(10) 0.8065(6) -0.0888(8) 0.139(4) Uani 1 1 d . . .
H5D H 0.3293 0.8154 -0.1375 0.167 Uiso 1 1 calc R . .
C4D C 0.1829(11) 0.8225(7) -0.0963(7) 0.142(4) Uani 1 1 d . . .
H4D H 0.1753 0.8415 -0.1500 0.171 Uiso 1 1 calc R . .
C6D C 0.2957(9) 0.7797(6) -0.0168(7) 0.138(4) Uani 1 1 d . . .
H6D H 0.3591 0.7698 -0.0127 0.165 Uiso 1 1 calc R . .
C3D C 0.1007(12) 0.8119(11) -0.0292(9) 0.223(7) Uani 1 1 d . . .
H3D H 0.0384 0.8236 -0.0357 0.268 Uiso 1 1 calc R . .
C7D C 0.0351(9) 0.7409(10) 0.1254(10) 0.269(9) Uani 1 1 d . . .
H7D1 H 0.0621 0.6871 0.1452 0.403 Uiso 1 1 calc R . .
H7D2 H -0.0164 0.7292 0.1014 0.403 Uiso 1 1 calc R . .
H7D3 H 0.0097 0.7817 0.1741 0.403 Uiso 1 1 calc R . .
C1E C 0.8569(18) 0.5948(10) 0.0217(16) 0.219(9) Uani 1 1 d . . .
C6E C 0.8917(15) 0.5596(16) 0.084(2) 0.328(16) Uani 1 1 d . . .
H6E H 0.9242 0.5934 0.1118 0.394 Uiso 1 1 calc R . .
C2E C 0.7943(15) 0.521(2) -0.0074(11) 0.254(11) Uani 1 1 d . . .
H2E H 0.7449 0.5227 -0.0347 0.304 Uiso 1 1 calc R . .
C5E C 0.8808(15) 0.4710(18) 0.1093(10) 0.266(12) Uani 1 1 d . . .
H5E H 0.9066 0.4452 0.1522 0.319 Uiso 1 1 calc R . .
C3E C 0.831(3) 0.475(2) 0.0157(13) 0.50(4) Uani 1 1 d . . .
H3E H 0.8940 0.4694 -0.0219 0.603 Uiso 1 1 calc R . .
C4E C 0.830(2) 0.4265(13) 0.0669(14) 0.280(15) Uani 1 1 d . . .
H4E H 0.8040 0.3732 0.0777 0.336 Uiso 1 1 calc R . .
C7E C 0.8585(11) 0.6817(11) -0.0096(13) 0.376(17) Uani 1 1 d . . .
H7E1 H 0.7949 0.7134 0.0130 0.564 Uiso 1 1 calc R . .
H7E2 H 0.8766 0.6803 -0.0727 0.564 Uiso 1 1 calc R . .
H7E3 H 0.9050 0.7102 0.0098 0.564 Uiso 1 1 calc R . .

loop_
_atom_site_aniso_label
_atom_site_aniso_U_11
_atom_site_aniso_U_22
_atom_site_aniso_U_33
_atom_site_aniso_U_23
_atom_site_aniso_U_13
_atom_site_aniso_U_12
Zn1 0.0296(3) 0.0275(3) 0.0335(3) 0.0036(2) -0.0046(2) -0.00380(19)
O1 0.0289(15) 0.0336(16) 0.0364(16) 0.0095(13) -0.0079(13) -0.0047(12)
N2 0.0270(17) 0.0230(17) 0.0310(19) 0.0007(14) -0.0058(15) 0.0010(13)
O2 0.0381(16) 0.0242(14) 0.0333(16) 0.0053(12) -0.0014(13) -0.0092(12)
N1 0.0272(17) 0.0227(17) 0.0323(19) -0.0003(14) -0.0033(15) -0.0005(13)
C7B 0.030(2) 0.027(2) 0.037(2) 0.0008(18) -0.0014(19) -0.0029(17)
C1B 0.035(2) 0.023(2) 0.033(2) 0.0037(17) -0.0076(19) -0.0017(16)
C3B 0.027(2) 0.022(2) 0.033(2) -0.0028(17) -0.0032(18) -0.0033(16)
C20B 0.047(3) 0.041(3) 0.056(3) 0.007(2) -0.011(2) -0.012(2)
C17A 0.043(2) 0.027(2) 0.036(2) -0.0026(18) -0.008(2) -0.0101(18)
C13B 0.027(2) 0.027(2) 0.036(2) 0.0107(18) -0.0074(18) -0.0063(16)
C18A 0.039(2) 0.034(2) 0.038(2) 0.0018(19) -0.014(2) -0.0130(19)
C8B 0.029(2) 0.046(3) 0.039(3) -0.003(2) -0.010(2) -0.0015(19)
C7A 0.0238(19) 0.026(2) 0.033(2) 0.0038(17) -0.0070(17) -0.0023(15)
C3A 0.039(2) 0.025(2) 0.035(2) 0.0019(18) -0.0048(19) -0.0090(17)
C1A 0.034(2) 0.025(2) 0.038(3) 0.0071(18) -0.0126(19) -0.0083(17)
C4B 0.027(2) 0.031(2) 0.037(2) -0.0068(18) -0.0067(18) -0.0003(17)
C6A 0.032(2) 0.027(2) 0.033(2) 0.0017(18) -0.0051(18) -0.0055(17)
C2A 0.030(2) 0.024(2) 0.034(2) -0.0002(17) -0.0058(18) -0.0034(16)
C10B 0.037(2) 0.058(3) 0.040(3) -0.005(2) -0.008(2) 0.000(2)
C6B 0.032(2) 0.028(2) 0.038(2) -0.0060(18) -0.0016(19) -0.0079(17)
C19A 0.034(2) 0.025(2) 0.034(2) 0.0051(17) -0.0078(18) -0.0093(17)
C23A 0.033(2) 0.031(2) 0.049(3) -0.004(2) -0.014(2) -0.0008(18)
C14B 0.033(2) 0.032(2) 0.034(2) 0.0068(19) -0.0072(19) -0.0052(17)
C4A 0.047(3) 0.030(2) 0.032(2) -0.0009(19) -0.002(2) -0.0065(19)
C15B 0.039(2) 0.031(2) 0.043(3) 0.0061(19) -0.017(2) -0.0054(18)
C9B 0.037(3) 0.071(4) 0.053(3) -0.002(3) -0.016(2) -0.004(2)
C19B 0.032(2) 0.034(2) 0.045(3) 0.006(2) -0.007(2) 0.0038(18)
C8A 0.045(3) 0.028(2) 0.046(3) -0.002(2) -0.003(2) -0.0074(19)
C2B 0.030(2) 0.025(2) 0.032(2) -0.0017(17) -0.0060(18) -0.0024(16)
C5A 0.051(3) 0.026(2) 0.037(3) -0.0063(19) -0.005(2) -0.0072(19)
C15A 0.036(2) 0.027(2) 0.029(2) 0.0029(17) -0.0048(18) -0.0046(17)
C12B 0.034(2) 0.038(3) 0.047(3) -0.004(2) 0.000(2) -0.0128(19)
C17B 0.030(2) 0.029(2) 0.050(3) 0.010(2) -0.011(2) 0.0007(17)
C9A 0.042(3) 0.038(3) 0.066(3) -0.007(2) -0.007(2) -0.013(2)
C18B 0.029(2) 0.029(2) 0.040(2) 0.0093(19) -0.0059(19) -0.0056(17)
C16B 0.036(2) 0.032(2) 0.053(3) 0.013(2) -0.020(2) -0.0070(18)
C14A 0.034(2) 0.022(2) 0.025(2) 0.0016(16) -0.0039(17) -0.0063(16)
C5B 0.027(2) 0.033(2) 0.042(3) -0.0080(19) -0.0057(19) -0.0062(17)
C11A 0.078(4) 0.040(3) 0.051(3) -0.008(2) -0.003(3) -0.020(3)
C24A 0.039(3) 0.054(3) 0.065(4) -0.007(3) -0.010(2) -0.003(2)
C25A 0.051(3) 0.085(4) 0.059(4) 0.012(3) -0.022(3) -0.002(3)
C22B 0.036(2) 0.040(3) 0.040(3) -0.005(2) -0.013(2) 0.0011(19)
C21B 0.060(3) 0.035(3) 0.058(3) 0.001(2) 0.001(3) -0.007(2)
C22A 0.038(2) 0.033(2) 0.060(3) 0.007(2) -0.018(2) -0.0046(19)
C23B 0.048(3) 0.062(3) 0.055(3) -0.011(3) 0.001(3) -0.002(2)
C20A 0.034(2) 0.031(2) 0.049(3) -0.003(2) -0.014(2) -0.0025(18)
C21A 0.046(3) 0.055(3) 0.044(3) -0.002(2) -0.007(2) 0.011(2)
C11B 0.038(2) 0.046(3) 0.053(3) 0.003(2) -0.014(2) 0.005(2)
C16A 0.038(2) 0.025(2) 0.042(3) -0.0038(19) -0.003(2) -0.0020(18)
C10A 0.051(3) 0.029(2) 0.058(3) 0.001(2) -0.002(2) -0.004(2)
C24B 0.050(3) 0.038(3) 0.065(3) -0.005(2) -0.018(3) 0.004(2)
C13A 0.142(6) 0.046(3) 0.056(4) -0.007(3) 0.047(4) -0.009(4)
C12A 0.072(3) 0.035(3) 0.032(3) 0.002(2) 0.000(2) -0.012(2)
C27B 0.034(2) 0.044(3) 0.075(4) -0.003(3) 0.009(2) -0.009(2)
C26A 0.068(3) 0.047(3) 0.038(3) 0.006(2) 0.001(2) -0.021(2)
C25B 0.062(3) 0.076(4) 0.044(3) -0.002(3) 0.008(3) -0.031(3)
C26B 0.055(3) 0.028(2) 0.075(4) 0.006(2) 0.009(3) -0.009(2)
C2C 0.066(4) 0.074(4) 0.062(4) 0.020(3) -0.015(3) 0.012(3)
C1C 0.061(4) 0.057(4) 0.098(5) 0.006(4) -0.015(4) 0.000(3)
C27A 0.108(5) 0.087(5) 0.044(3) 0.019(3) -0.025(3) -0.042(4)
C3C 0.199(13) 0.061(5) 0.34(2) 0.060(8) -0.221(16) -0.050(7)
C4C 0.091(7) 0.068(5) 0.168(10) 0.029(6) -0.032(7) -0.009(4)
C6C 0.163(11) 0.097(8) 0.082(6) 0.015(6) 0.006(7) 0.018(7)
C5C 0.094(8) 0.099(9) 0.216(16) 0.048(10) -0.004(9) -0.017(6)
C1D 0.102(7) 0.200(10) 0.072(6) 0.015(6) -0.003(5) -0.018(7)
C2D 0.136(10) 0.324(18) 0.107(9) 0.056(10) -0.026(8) -0.026(11)
C7C 0.30(2) 0.140(12) 0.250(19) 0.104(12) 0.148(16) 0.090(12)
C5D 0.212(13) 0.105(7) 0.105(8) 0.009(6) -0.035(9) -0.064(8)
C4D 0.201(12) 0.150(9) 0.086(7) 0.016(6) -0.062(9) -0.009(9)
C6D 0.217(12) 0.094(7) 0.092(7) -0.011(5) -0.025(8) -0.027(7)
C3D 0.231(16) 0.35(2) 0.086(8) 0.023(11) -0.032(10) -0.057(14)
C7D 0.154(12) 0.38(2) 0.212(15) 0.101(15) 0.030(11) 0.002(13)
C1E 0.196(18) 0.126(12) 0.26(2) 0.039(13) 0.029(14) 0.042(11)
C6E 0.29(2) 0.226(19) 0.52(4) -0.24(2) -0.27(2) 0.204(17)
C2E 0.206(17) 0.38(3) 0.140(13) -0.051(18) -0.060(12) 0.16(2)
C5E 0.31(2) 0.35(3) 0.095(10) -0.008(13) -0.053(12) 0.16(2)
C3E 0.69(7) 0.47(5) 0.109(14) 0.059(19) 0.06(2) 0.49(5)
C4E 0.41(3) 0.209(18) 0.111(14) -0.011(14) 0.107(17) -0.06(2)
C7E 0.230(17) 0.251(19) 0.49(3) 0.22(2) 0.098(18) 0.073(15)

loop_
_atom_type_symbol
_atom_type_description
_atom_type_scat_dispersion_real
_atom_type_scat_dispersion_imag
_atom_type_scat_source
C C 0.0033 0.0016 'International Tables Vol C Tables 4.2.6.8 and 6.1.1.4'
H H 0.0000 0.0000 'International Tables Vol C Tables 4.2.6.8 and 6.1.1.4'
N N 0.0061 0.0033 'International Tables Vol C Tables 4.2.6.8 and 6.1.1.4'
O O 0.0106 0.0060 'International Tables Vol C Tables 4.2.6.8 and 6.1.1.4'
Zn Zn 0.2839 1.4301 'International Tables Vol C Tables 4.2.6.8 and 6.1.1.4'

loop_
_geom_angle_atom_site_label_1
_geom_angle_atom_site_label_2
_geom_angle_atom_site_label_3
_geom_angle
_geom_angle_site_symmetry_1
_geom_angle_site_symmetry_3
_geom_angle_publ_flag
O1 Zn1 O2 105.59(12) . . ?
O1 Zn1 N2 118.59(12) . . ?
O2 Zn1 N2 96.38(12) . . ?
O1 Zn1 N1 96.18(12) . . ?
O2 Zn1 N1 117.26(12) . . ?
N2 Zn1 N1 122.93(13) . . ?
C3B O1 Zn1 126.2(2) . . ?
C1A N2 C14A 115.1(3) . . ?
C1A N2 Zn1 118.8(3) . . ?
C14A N2 Zn1 126.0(2) . . ?
C7A O2 Zn1 126.3(2) . . ?
C1B N1 C13B 114.7(3) . . ?
C1B N1 Zn1 118.1(3) . . ?
C13B N1 Zn1 127.1(2) . . ?
C6B C7B C2B 123.0(4) . . ?
N1 C1B C2B 129.6(4) . . ?
O1 C3B C4B 120.5(4) . . ?
O1 C3B C2B 121.6(3) . . ?
C4B C3B C2B 117.9(3) . . ?
C16A C17A C18A 119.1(4) . . ?
C14B C13B C18B 121.7(4) . . ?
C14B C13B N1 119.6(3) . . ?
C18B C13B N1 118.7(4) . . ?
C19A C18A C17A 121.6(4) . . ?
C11B C8B C10B 110.7(4) . . ?
C11B C8B C9B 107.7(4) . . ?
C10B C8B C9B 106.9(4) . . ?
C11B C8B C4B 109.7(3) . . ?
C10B C8B C4B 109.9(3) . . ?
C9B C8B C4B 111.9(4) . . ?
O2 C7A C2A 122.4(4) . . ?
O2 C7A C6A 119.8(3) . . ?
C2A C7A C6A 117.8(3) . . ?
C4A C3A C2A 123.0(4) . . ?
N2 C1A C2A 129.6(4) . . ?
C5B C4B C3B 118.3(4) . . ?
C5B C4B C8B 121.9(4) . . ?
C3B C4B C8B 119.8(4) . . ?
C5A C6A C7A 117.7(4) . . ?
C5A C6A C8A 122.5(4) . . ?
C7A C6A C8A 119.8(3) . . ?
C3A C2A C7A 120.0(4) . . ?
C3A C2A C1A 115.0(3) . . ?
C7A C2A C1A 125.0(4) . . ?
C7B C6B C5B 115.9(4) . . ?
C7B C6B C12B 121.4(4) . . ?
C5B C6B C12B 122.7(4) . . ?
C18A C19A C14A 118.0(4) . . ?
C18A C19A C20A 120.3(4) . . ?
C14A C19A C20A 121.7(4) . . ?
C24A C23A C15A 114.0(4) . . ?
C24A C23A C25A 109.4(4) . . ?
C15A C23A C25A 110.4(4) . . ?
C15B C14B C13B 117.8(4) . . ?
C15B C14B C22B 119.2(4) . . ?
C13B C14B C22B 122.9(4) . . ?
C3A C4A C5A 115.7(4) . . ?
C3A C4A C12A 123.4(4) . . ?
C5A C4A C12A 120.9(4) . . ?
C16B C15B C14B 121.4(4) . . ?
C21B C19B C18B 111.8(4) . . ?
C21B C19B C20B 110.3(4) . . ?
C18B C19B C20B 111.0(4) . . ?
C6A C8A C9A 111.0(3) . . ?
C6A C8A C11A 111.9(4) . . ?
C9A C8A C11A 106.8(4) . . ?
C6A C8A C10A 110.3(4) . . ?
C9A C8A C10A 109.3(4) . . ?
C11A C8A C10A 107.4(4) . . ?
C7B C2B C3B 119.8(3) . . ?
C7B C2B C1B 115.3(4) . . ?
C3B C2B C1B 124.8(3) . . ?
C6A C5A C4A 125.8(4) . . ?
C16A C15A C14A 117.2(4) . . ?
C16A C15A C23A 120.9(4) . . ?
C14A C15A C23A 121.7(4) . . ?
C25B C12B C26B 109.9(4) . . ?
C25B C12B C6B 110.2(4) . . ?
C26B C12B C6B 109.0(4) . . ?
C25B C12B C27B 107.4(4) . . ?
C26B C12B C27B 108.2(4) . . ?
C6B C12B C27B 112.1(4) . . ?
C16B C17B C18B 121.5(4) . . ?
C17B C18B C13B 117.5(4) . . ?
C17B C18B C19B 120.0(4) . . ?
C13B C18B C19B 122.4(4) . . ?
C15B C16B C17B 120.0(4) . . ?
C15A C14A C19A 121.8(4) . . ?
C15A C14A N2 119.1(3) . . ?
C19A C14A N2 119.1(3) . . ?
C4B C5B C6B 125.0(4) . . ?
C14B C22B C24B 110.1(3) . . ?
C14B C22B C23B 111.9(4) . . ?
C24B C22B C23B 110.0(4) . . ?
C22A C20A C19A 111.7(4) . . ?
C22A C20A C21A 109.5(4) . . ?
C19A C20A C21A 112.3(3) . . ?
C17A C16A C15A 122.2(4) . . ?
C13A C12A C4A 110.7(4) . . ?
C13A C12A C27A 109.0(5) . . ?
C4A C12A C27A 107.9(4) . . ?
C13A C12A C26A 110.1(5) . . ?
C4A C12A C26A 111.3(4) . . ?
C27A C12A C26A 107.7(4) . . ?
C1C C2C C3C 113.1(8) . . ?
C4C C1C C2C 125.3(9) . . ?
C7C C3C C6C 134(2) . . ?
C7C C3C C2C 107(2) . . ?
C6C C3C C2C 119.4(9) . . ?
C1C C4C C5C 124.2(12) . . ?
C5C C6C C3C 117.1(12) . . ?
C4C C5C C6C 120.9(12) . . ?
C2D C1D C6D 122.9(10) . . ?
C1D C2D C3D 118.4(12) . . ?
C1D C2D C7D 118.3(11) . . ?
C3D C2D C7D 121.1(13) . . ?
C6D C5D C4D 122.8(12) . . ?
C3D C4D C5D 123.9(11) . . ?
C5D C6D C1D 116.4(12) . . ?
C4D C3D C2D 115.6(13) . . ?
C6E C1E C7E 129(3) . . ?
C6E C1E C2E 106.8(16) . . ?
C7E C1E C2E 124(3) . . ?
C1E C6E C5E 122(2) . . ?
C3E C2E C1E 90(4) . . ?
C4E C5E C6E 115.7(18) . . ?
C4E C3E C2E 147(5) . . ?
C3E C4E C5E 96(4) . . ?

loop_
_geom_bond_atom_site_label_1
_geom_bond_atom_site_label_2
_geom_bond_distance
_geom_bond_site_symmetry_2
_geom_bond_publ_flag
Zn1 O1 1.908(3) . ?
Zn1 O2 1.924(3) . ?
Zn1 N2 1.984(3) . ?
Zn1 N1 1.997(3) . ?
O1 C3B 1.301(4) . ?
N2 C1A 1.304(5) . ?
N2 C14A 1.447(5) . ?
O2 C7A 1.297(4) . ?
N1 C1B 1.295(5) . ?
N1 C13B 1.441(5) . ?
C7B C6B 1.368(5) . ?
C7B C2B 1.419(5) . ?
C1B C2B 1.438(5) . ?
C3B C4B 1.424(5) . ?
C3B C2B 1.428(5) . ?
C20B C19B 1.526(6) . ?
C17A C16A 1.377(6) . ?
C17A C18A 1.386(6) . ?
C13B C14B 1.392(6) . ?
C13B C18B 1.413(5) . ?
C18A C19A 1.384(6) . ?
C8B C11B 1.525(6) . ?
C8B C10B 1.535(6) . ?
C8B C9B 1.540(6) . ?
C8B C4B 1.544(6) . ?
C7A C2A 1.423(5) . ?
C7A C6A 1.448(5) . ?
C3A C4A 1.366(6) . ?
C3A C2A 1.412(5) . ?
C1A C2A 1.425(5) . ?
C4B C5B 1.394(5) . ?
C6A C5A 1.365(6) . ?
C6A C8A 1.532(6) . ?
C6B C5B 1.402(6) . ?
C6B C12B 1.532(6) . ?
C19A C14A 1.408(5) . ?
C19A C20A 1.526(5) . ?
C23A C24A 1.510(6) . ?
C23A C15A 1.512(6) . ?
C23A C25A 1.528(6) . ?
C14B C15B 1.400(6) . ?
C14B C22B 1.525(6) . ?
C4A C5A 1.411(5) . ?
C4A C12A 1.538(6) . ?
C15B C16B 1.370(6) . ?
C19B C21B 1.509(6) . ?
C19B C18B 1.517(6) . ?
C8A C9A 1.529(6) . ?
C8A C11A 1.541(6) . ?
C8A C10A 1.548(6) . ?
C15A C16A 1.395(6) . ?
C15A C14A 1.401(5) . ?
C12B C25B 1.522(7) . ?
C12B C26B 1.532(6) . ?
C12B C27B 1.542(6) . ?
C17B C16B 1.375(6) . ?
C17B C18B 1.393(6) . ?
C22B C24B 1.539(6) . ?
C22B C23B 1.540(6) . ?
C22A C20A 1.528(6) . ?
C20A C21A 1.541(6) . ?
C13A C12A 1.494(7) . ?
C12A C27A 1.547(7) . ?
C12A C26A 1.532(6) . ?
C2C C1C 1.283(9) . ?
C2C C3C 1.50(2) . ?
C1C C4C 1.261(10) . ?
C3C C7C 1.07(2) . ?
C3C C6C 1.376(17) . ?
C4C C5C 1.282(15) . ?
C6C C5C 1.333(15) . ?
C1D C2D 1.383(13) . ?
C1D C6D 1.446(12) . ?
C2D C3D 1.449(15) . ?
C2D C7D 1.572(14) . ?
C5D C6D 1.297(12) . ?
C5D C4D 1.392(13) . ?
C4D C3D 1.369(14) . ?
C1E C6E 1.31(3) . ?
C1E C7E 1.415(17) . ?
C1E C2E 1.67(2) . ?
C6E C5E 1.42(3) . ?
C2E C3E 0.962(19) . ?
C5E C4E 1.36(3) . ?
C3E C4E 1.09(2) . ?
